data_4332718
loop_
_publ_author_name
'Jess, Inke'
'N\"ather, Christian'

_publ_section_title
;
 Investigations on the Synthesis, Structures, and Properties of New
 Copper(I) 2,3-Dimethylpyrazine Coordination Compounds
;
_journal_issue 18
_journal_name_full 'Inorganic Chemistry'
_journal_page_first 7446
_journal_page_last 7454
_journal_paper_doi 10.1021/ic060747b
_journal_volume 45
_journal_year 2006
_chemical_formula_sum 'C6 H8 Cl Cu N2'
_chemical_formula_weight 207.13
_chemical_name_systematic
; 
 ? 
;
_space_group_IT_number 61
_symmetry_cell_setting orthorhombic
_symmetry_space_group_name_Hall '-P 2ac 2ab'
_symmetry_space_group_name_H-M 'P b c a'
_atom_sites_solution_hydrogens geom
_atom_sites_solution_primary direct
_atom_sites_solution_secondary difmap
_audit_creation_method SHELXL-97
_cell_angle_alpha 90.00
_cell_angle_beta 90.00
_cell_angle_gamma 90.00
_cell_formula_units_Z 8
_cell_length_a 11.5876(6)
_cell_length_b 9.4479(5)
_cell_length_c 13.1804(10)
_cell_measurement_temperature 293(2)
_cell_volume 1442.97(15)
_computing_structure_refinement 'SHELXL-97 (Sheldrick, 1997)'
_computing_structure_solution 'SHELXS-97 (Sheldrick, 1990)'
_diffrn_ambient_temperature 293(2)
_diffrn_measured_fraction_theta_full 0.973
_diffrn_measured_fraction_theta_max 0.973
_diffrn_radiation_monochromator graphite
_diffrn_radiation_source 'fine-focus sealed tube'
_diffrn_radiation_type MoK\a
_diffrn_radiation_wavelength 0.71073
_diffrn_reflns_av_R_equivalents 0.0382
_diffrn_reflns_av_sigmaI/netI 0.0193
_diffrn_reflns_limit_h_max 15
_diffrn_reflns_limit_h_min -14
_diffrn_reflns_limit_k_max 12
_diffrn_reflns_limit_k_min -11
_diffrn_reflns_limit_l_max 17
_diffrn_reflns_limit_l_min -17
_diffrn_reflns_number 12988
_diffrn_reflns_theta_full 27.98
_diffrn_reflns_theta_max 27.98
_diffrn_reflns_theta_min 3.09
_exptl_absorpt_coefficient_mu 3.311
_exptl_crystal_density_diffrn 1.907
_exptl_crystal_density_method 'not measured'
_exptl_crystal_F_000 832
_exptl_crystal_size_max 0.14
_exptl_crystal_size_mid 0.11
_exptl_crystal_size_min 0.07
_refine_diff_density_max 0.393
_refine_diff_density_min -0.688
_refine_diff_density_rms 0.081
_refine_ls_extinction_coef 0.0046(7)
_refine_ls_extinction_expression Fc^*^=kFc[1+0.001xFc^2^\l^3^/sin(2\q)]^-1/4^
_refine_ls_extinction_method SHELXL
_refine_ls_goodness_of_fit_ref 1.014
_refine_ls_hydrogen_treatment mixed
_refine_ls_matrix_type full
_refine_ls_number_parameters 94
_refine_ls_number_reflns 1696
_refine_ls_number_restraints 0
_refine_ls_restrained_S_all 1.014
_refine_ls_R_factor_all 0.0402
_refine_ls_R_factor_gt 0.0290
_refine_ls_shift/su_max 0.001
_refine_ls_shift/su_mean 0.000
_refine_ls_structure_factor_coef Fsqd
_refine_ls_weighting_details 'calc w=1/[\s^2^(Fo^2^)+(0.0487P)^2^+0.5968P] where P=(Fo^2^+2Fc^2^)/3'
_refine_ls_weighting_scheme calc
_refine_ls_wR_factor_gt 0.0735
_refine_ls_wR_factor_ref 0.0779
_reflns_number_gt 1366
_reflns_number_total 1696
_reflns_threshold_expression >2sigma(I)
_cod_data_source_file ic060747bsup2.cif
_cod_data_source_block d49
_cod_original_sg_symbol_H-M Pbca?
_cod_database_code 4332718

loop_
_symmetry_equiv_pos_as_xyz
'x, y, z'
'-x+1/2, -y, z+1/2'
'-x, y+1/2, -z+1/2'
'x+1/2, -y+1/2, -z'
'-x, -y, -z'
'x-1/2, y, -z-1/2'
'x, -y-1/2, z-1/2'
'-x-1/2, y-1/2, z'

loop_
_atom_site_label
_atom_site_type_symbol
_atom_site_fract_x
_atom_site_fract_y
_atom_site_fract_z
_atom_site_U_iso_or_equiv
_atom_site_adp_type
_atom_site_occupancy
_atom_site_symmetry_multiplicity
_atom_site_calc_flag
_atom_site_refinement_flags
Cu1 Cu 0.46879(2) 0.57969(4) 0.60783(2) 0.02931(14) Uani 1 1 d .
BR1 Cl 0.50784(5) 0.67706(7) 0.44812(4) 0.02771(17) Uani 1 1 d .
N1 N 0.60751(14) 0.6040(2) 0.70704(13) 0.0172(4) Uani 1 1 d .
C1 C 0.61404(17) 0.5378(2) 0.79700(15) 0.0170(4) Uani 1 1 d .
C2 C 0.71421(17) 0.5471(3) 0.85784(16) 0.0189(5) Uani 1 1 d .
N2 N 0.80894(14) 0.6150(2) 0.82491(14) 0.0197(4) Uani 1 1 d .
C3 C 0.80034(17) 0.6831(3) 0.73506(17) 0.0212(5) Uani 1 1 d .
H3 H 0.8635 0.7335 0.7109 0.025 Uiso 1 1 calc R
C4 C 0.70060(17) 0.6798(3) 0.67832(17) 0.0200(4) Uani 1 1 d .
H4 H 0.6973 0.7315 0.6183 0.024 Uiso 1 1 calc R
C5 C 0.51178(19) 0.4538(3) 0.83094(19) 0.0268(5) Uani 1 1 d .
H5A H 0.4647 0.5108 0.8748 0.040 Uiso 1 1 calc R
H5B H 0.5375 0.3714 0.8670 0.040 Uiso 1 1 calc R
H5C H 0.4675 0.4254 0.7728 0.040 Uiso 1 1 calc R
C6 C 0.7176(2) 0.4830(3) 0.96152(19) 0.0350(6) Uani 1 1 d .
H6A H 0.7862 0.5135 0.9960 0.053 Uiso 1 1 calc R
H6B H 0.7178 0.3817 0.9559 0.053 Uiso 1 1 calc R
H6C H 0.6510 0.5127 0.9992 0.053 Uiso 1 1 calc R

loop_
_atom_site_aniso_label
_atom_site_aniso_U_11
_atom_site_aniso_U_22
_atom_site_aniso_U_33
_atom_site_aniso_U_23
_atom_site_aniso_U_13
_atom_site_aniso_U_12
Cu1 0.02038(17) 0.0441(2) 0.02345(18) -0.00009(12) 0.00042(11) -0.00356(12)
BR1 0.0374(3) 0.0248(3) 0.0209(3) 0.0035(2) -0.0002(2) 0.0013(2)
N1 0.0144(8) 0.0199(10) 0.0173(8) -0.0003(6) -0.0004(6) 0.0003(7)
C1 0.0132(8) 0.0184(12) 0.0194(9) 0.0003(8) 0.0023(7) 0.0023(7)
C2 0.0137(9) 0.0258(13) 0.0173(10) 0.0026(8) 0.0022(7) 0.0030(8)
N2 0.0126(8) 0.0292(11) 0.0173(8) 0.0007(8) 0.0003(7) 0.0008(7)
C3 0.0170(9) 0.0261(13) 0.0206(11) 0.0015(9) 0.0028(8) -0.0051(8)
C4 0.0201(10) 0.0223(12) 0.0175(10) 0.0033(8) 0.0009(8) -0.0010(8)
C5 0.0202(10) 0.0301(14) 0.0301(12) 0.0084(10) 0.0044(9) -0.0026(9)
C6 0.0237(11) 0.059(2) 0.0223(11) 0.0157(12) 0.0004(9) -0.0023(12)

loop_
_atom_type_symbol
_atom_type_description
_atom_type_scat_dispersion_real
_atom_type_scat_dispersion_imag
_atom_type_scat_source
C C 0.0033 0.0016 'International Tables Vol C Tables 4.2.6.8 and 6.1.1.4'
H H 0.0000 0.0000 'International Tables Vol C Tables 4.2.6.8 and 6.1.1.4'
N N 0.0061 0.0033 'International Tables Vol C Tables 4.2.6.8 and 6.1.1.4'
Cu Cu 0.3201 1.2651 'International Tables Vol C Tables 4.2.6.8 and 6.1.1.4'
Cl Cl 0.1484 0.1585 'International Tables Vol C Tables 4.2.6.8 and 6.1.1.4'

loop_
_geom_angle_atom_site_label_1
_geom_angle_atom_site_label_2
_geom_angle_atom_site_label_3
_geom_angle
_geom_angle_site_symmetry_1
_geom_angle_site_symmetry_3
N2 Cu1 N1 113.67(7) 6_557 .
N2 Cu1 BR1 119.49(6) 6_557 .
N1 Cu1 BR1 111.82(5) . .
N2 Cu1 BR1 111.74(6) 6_557 5_666
N1 Cu1 BR1 101.79(5) . 5_666
BR1 Cu1 BR1 95.35(2) . 5_666
Cu1 BR1 Cu1 84.65(2) . 5_666
C1 N1 C4 116.74(18) . .
C1 N1 Cu1 123.11(14) . .
C4 N1 Cu1 119.93(14) . .
N1 C1 C2 121.25(19) . .
N1 C1 C5 117.83(19) . .
C2 C1 C5 120.92(19) . .
N2 C2 C1 121.13(19) . .
N2 C2 C6 117.85(19) . .
C1 C2 C6 121.01(19) . .
C2 N2 C3 116.76(18) . .
C2 N2 Cu1 120.87(15) . 6_657
C3 N2 Cu1 121.03(14) . 6_657
N2 C3 C4 121.82(19) . .
N2 C3 H3 119.1 . .
C4 C3 H3 119.1 . .
N1 C4 C3 122.0(2) . .
N1 C4 H4 119.0 . .
C3 C4 H4 119.0 . .
C1 C5 H5A 109.5 . .
C1 C5 H5B 109.5 . .
H5A C5 H5B 109.5 . .
C1 C5 H5C 109.5 . .
H5A C5 H5C 109.5 . .
H5B C5 H5C 109.5 . .
C2 C6 H6A 109.5 . .
C2 C6 H6B 109.5 . .
H6A C6 H6B 109.5 . .
C2 C6 H6C 109.5 . .
H6A C6 H6C 109.5 . .
H6B C6 H6C 109.5 . .

loop_
_geom_bond_atom_site_label_1
_geom_bond_atom_site_label_2
_geom_bond_distance
_geom_bond_site_symmetry_2
Cu1 N2 2.0803(17) 6_557
Cu1 N1 2.0848(17) .
Cu1 BR1 2.3414(7) .
Cu1 BR1 2.5498(8) 5_666
BR1 Cu1 2.5498(8) 5_666
N1 C1 1.342(3) .
N1 C4 1.349(3) .
C1 C2 1.414(3) .
C1 C5 1.495(3) .
C2 N2 1.344(3) .
C2 C6 1.495(3) .
N2 C3 1.351(3) .
N2 Cu1 2.0803(17) 6_657
C3 C4 1.377(3) .
C3 H3 0.9300 .
C4 H4 0.9300 .
C5 H5A 0.9600 .
C5 H5B 0.9600 .
C5 H5C 0.9600 .
C6 H6A 0.9600 .
C6 H6B 0.9600 .
C6 H6C 0.9600 .
